data_2021440
loop_
_publ_author_name
'Harchani, Ali'
'Trzybi\'nski, Damian'
'Pawledzio, Sylwia'
'Wo\'zniak, Krzysztof'
'Haddad, Amor'

_publ_section_title
;
 Crystallographic and computational studies of a new organoarsenate
 compound: <i>o</i>-anisidinium dihydroarsenate
;
_journal_coeditor_code KU3230
_journal_issue 2
_journal_name_full 'Acta Crystallographica Section C'
_journal_page_first
;
;
_journal_paper_doi 10.1107/S2053229619000172
_journal_volume 75
_journal_year 2019
_chemical_formula_iupac 'C7 H10 N O +, H2 As O4 -'
_chemical_formula_moiety 'C7 H10 N O +, H2 As O4 -'
_chemical_formula_sum 'C7 H12 As N O5'
_chemical_formula_weight 265.10
_chemical_name_common
;
<i>o</i>-Anisidinium dihydroarsenate
;
_chemical_name_systematic
;
2-Methoxyanilinium dihydrogen arsenate
;
_space_group_crystal_system triclinic
_space_group_IT_number 2
_space_group_name_Hall '-P 1'
_space_group_name_H-M_alt 'P -1'
_symmetry_space_group_name_Hall '-P 1'
_symmetry_space_group_name_H-M 'P -1'
_atom_sites_solution_hydrogens mixed
_audit_creation_method SHELXL-2018/3
_cell_angle_alpha 70.769(4)
_cell_angle_beta 75.984(4)
_cell_angle_gamma 89.624(3)
_cell_formula_units_Z 2
_cell_length_a 5.5235(2)
_cell_length_b 9.4385(4)
_cell_length_c 10.4633(5)
_cell_measurement_reflns_used 5519
_cell_measurement_temperature 100(2)
_cell_measurement_theta_max 71.6400
_cell_measurement_theta_min 4.9430
_cell_volume 498.12(4)
_computing_cell_refinement
;
CrysAlis PRO (Rigaku OD, 2015)
;
_computing_data_collection
;
CrysAlis PRO (Rigaku OD, 2015)
;
_computing_data_reduction
;
CrysAlis PRO (Rigaku OD, 2015)
;
_computing_molecular_graphics
;
OLEX2 (Dolomanov <i>et al.</i>,  2009),
DIAMOND (Brandenburg & Putz, 2005) and
Mercury (Macrae <i>et al.</i>, 2008)
;
_computing_publication_material
;
PLATON (Spek, 2009)
;
_computing_structure_refinement
;
SHELXL2018 (Sheldrick, 2015b)
;
_computing_structure_solution
;
SHELXT (Sheldrick, 2015a)
;
_diffrn_ambient_temperature 100(2)
_diffrn_detector_area_resol_mean 5.2195
_diffrn_measured_fraction_theta_full 0.998
_diffrn_measured_fraction_theta_max 0.998
_diffrn_measurement_device_type 'Rigaku OD SuperNova Dual source diffractometer with an Atlas detector'
_diffrn_measurement_method '\w scans'
_diffrn_radiation_type CuK\a
_diffrn_radiation_wavelength 1.54184
_diffrn_reflns_av_R_equivalents 0.0234
_diffrn_reflns_av_unetI/netI 0.0167
_diffrn_reflns_limit_h_max 6
_diffrn_reflns_limit_h_min -5
_diffrn_reflns_limit_k_max 11
_diffrn_reflns_limit_k_min -11
_diffrn_reflns_limit_l_max 12
_diffrn_reflns_limit_l_min -12
_diffrn_reflns_number 6075
_diffrn_reflns_theta_full 67.010
_diffrn_reflns_theta_max 67.010
_diffrn_reflns_theta_min 4.979
_diffrn_source 'micro-focus sealed X-ray tube'
_exptl_absorpt_coefficient_mu 4.666
_exptl_absorpt_correction_T_max 0.444
_exptl_absorpt_correction_T_min 0.118
_exptl_absorpt_correction_type analytical
_exptl_absorpt_process_details
;
[CrysAlis PRO (Rigaku OD, 2015), based on expressions derived by Clark &
Reid
(1995)]
;
_exptl_crystal_colour 'light pink'
_exptl_crystal_density_diffrn 1.767
_exptl_crystal_description plate
_exptl_crystal_F_000 268
_exptl_crystal_size_max 0.54
_exptl_crystal_size_mid 0.21
_exptl_crystal_size_min 0.12
_refine_diff_density_max 1.181
_refine_diff_density_min -0.623
_refine_ls_extinction_method none
_refine_ls_goodness_of_fit_ref 1.092
_refine_ls_hydrogen_treatment mixed
_refine_ls_matrix_type full
_refine_ls_number_parameters 153
_refine_ls_number_reflns 1778
_refine_ls_number_restraints 23
_refine_ls_restrained_S_all 1.201
_refine_ls_R_factor_all 0.0348
_refine_ls_R_factor_gt 0.0346
_refine_ls_shift/su_max 0.001
_refine_ls_shift/su_mean 0.000
_refine_ls_structure_factor_coef Fsqd
_refine_ls_weighting_details 'w=1/[\s^2^(Fo^2^)+(0.0298P)^2^+1.5814P] where P=(Fo^2^+2Fc^2^)/3'
_refine_ls_weighting_scheme calc
_refine_ls_wR_factor_gt 0.0829
_refine_ls_wR_factor_ref 0.0830
_reflns_number_gt 1769
_reflns_number_total 1778
_reflns_threshold_expression 'I > 2\s(I)'
_cod_data_source_file ku3230sup1.cif
_cod_data_source_block I
_cod_database_code 2021440
_shelx_space_group_comment
;
The symmetry employed for this shelxl refinement is uniquely defined
by the following loop, which should always be used as a source of
symmetry information in preference to the above space-group names.
They are only intended as comments.
;

loop_
_space_group_symop_operation_xyz
'x, y, z'
'-x, -y, -z'

loop_
_atom_site_type_symbol
_atom_site_label
_atom_site_fract_x
_atom_site_fract_y
_atom_site_fract_z
_atom_site_U_iso_or_equiv
_atom_site_adp_type
_atom_site_calc_flag
_atom_site_occupancy
_atom_site_disorder_assembly
_atom_site_disorder_group
C C1 0.3599(7) 0.5900(4) 0.2151(4) 0.0272(7) Uani d 1 . .
C C2 0.2284(9) 0.5662(5) 0.1281(5) 0.0469(10) Uani d 1 . .
H H2 0.104266 0.487460 0.161277 0.056 Uiso calc 1 . .
C C3 0.2821(9) 0.6611(6) -0.0107(5) 0.0535(11) Uani d 1 . .
H H3 0.192238 0.646967 -0.070721 0.064 Uiso calc 1 . .
C C4 0.4672(7) 0.7749(5) -0.0584(4) 0.0380(9) Uani d 1 . .
H H4 0.502557 0.837980 -0.151204 0.046 Uiso calc 1 . .
C C5 0.6034(6) 0.7983(4) 0.0289(4) 0.0260(7) Uani d 1 . .
H H5 0.729597 0.876006 -0.005196 0.031 Uiso calc 1 . .
C C6 0.5503(6) 0.7050(4) 0.1676(3) 0.0213(7) Uani d 1 . .
C C7 0.8484(8) 0.8389(6) 0.2247(5) 0.0449(10) Uani d 1 . .
H H7A 0.978574 0.836834 0.145870 0.067 Uiso calc 1 . .
H H7B 0.919249 0.832393 0.301500 0.067 Uiso calc 1 . .
H H7C 0.768607 0.931172 0.199874 0.067 Uiso calc 1 . .
N N1 0.3018(7) 0.4979(3) 0.3626(4) 0.0403(9) Uani d 1 . .
H H1A 0.419(6) 0.438(4) 0.379(5) 0.048 Uiso d 1 . .
H H1B 0.164(5) 0.442(5) 0.384(5) 0.048 Uiso d 1 . .
H H1C 0.282(9) 0.555(4) 0.414(4) 0.048 Uiso d 1 . .
O O1 0.6675(5) 0.7141(3) 0.2650(2) 0.0328(6) Uani d 1 . .
As As1 0.24779(6) 0.81556(4) 0.54369(3) 0.02194(15) Uani d 1 . .
O O2A 0.211(3) 0.6330(13) 0.5512(10) 0.021(3) Uani d 0.53(4) A 2
H H4A -0.035(7) 0.913(3) 0.652(4) 0.032 Uiso d 1 . .
H H5A 0.577(8) 0.873(3) 0.591(4) 0.032 Uiso d 1 . .
O O2B 0.117(3) 0.6741(13) 0.5214(11) 0.016(3) Uani d 0.47(4) A 1
O O3 0.2758(4) 0.9644(3) 0.4007(2) 0.0311(6) Uani d 1 . .
O O4 0.0495(4) 0.8451(3) 0.6847(2) 0.0267(5) Uani d 1 . .
O O5 0.5254(5) 0.7928(3) 0.5888(3) 0.0303(6) Uani d 1 . .

loop_
_atom_site_aniso_label
_atom_site_aniso_U_11
_atom_site_aniso_U_22
_atom_site_aniso_U_33
_atom_site_aniso_U_12
_atom_site_aniso_U_13
_atom_site_aniso_U_23
C1 0.0287(18) 0.0207(16) 0.0264(17) -0.0031(13) 0.0074(14) -0.0106(14)
C2 0.0470(18) 0.0529(18) 0.0444(17) -0.0151(14) -0.0005(14) -0.0288(14)
C3 0.0517(19) 0.071(2) 0.0442(17) -0.0086(15) -0.0116(14) -0.0283(15)
C4 0.0346(16) 0.0489(17) 0.0282(15) 0.0037(13) -0.0062(12) -0.0113(13)
C5 0.0242(17) 0.0240(16) 0.0238(17) -0.0004(13) -0.0007(13) -0.0039(14)
C6 0.0194(15) 0.0213(16) 0.0223(16) 0.0034(12) -0.0032(13) -0.0077(13)
C7 0.028(2) 0.071(3) 0.041(2) -0.0123(19) -0.0043(17) -0.028(2)
N1 0.049(2) 0.0179(15) 0.0332(18) 0.0066(14) 0.0189(16) -0.0030(13)
O1 0.0234(12) 0.0477(16) 0.0243(12) -0.0029(11) -0.0071(10) -0.0074(11)
As1 0.0240(2) 0.0226(2) 0.0183(2) -0.00798(14) 0.00011(14) -0.00942(15)
O2A 0.021(5) 0.022(3) 0.020(3) -0.002(4) -0.003(3) -0.007(3)
O2B 0.014(5) 0.015(4) 0.020(3) 0.000(3) -0.005(3) -0.007(3)
O3 0.0211(12) 0.0489(15) 0.0163(11) 0.0016(11) -0.0047(9) -0.0020(11)
O4 0.0239(12) 0.0377(14) 0.0166(11) 0.0090(10) -0.0050(9) -0.0070(10)
O5 0.0267(13) 0.0264(12) 0.0317(13) 0.0129(10) -0.0067(10) -0.0027(11)

loop_
_atom_type_symbol
_atom_type_description
_atom_type_scat_dispersion_real
_atom_type_scat_dispersion_imag
_atom_type_scat_source
C C 0.0181 0.0091 'International Tables Vol C Tables 4.2.6.8 and 6.1.1.4'
H H 0.0000 0.0000 'International Tables Vol C Tables 4.2.6.8 and 6.1.1.4'
N N 0.0311 0.0180 'International Tables Vol C Tables 4.2.6.8 and 6.1.1.4'
O O 0.0492 0.0322 'International Tables Vol C Tables 4.2.6.8 and 6.1.1.4'
As As -0.9300 1.0051 'International Tables Vol C Tables 4.2.6.8 and 6.1.1.4'

loop_
_exptl_crystal_face_index_h
_exptl_crystal_face_index_k
_exptl_crystal_face_index_l
_exptl_crystal_face_perp_dist
-2 5 2 0.2057
0 6 4 0.0852
0 6 1 0.0706
-4 0 -1 0.2754
0 3 -4 0.0775
0 1 6 0.1037
3 2 4 0.2629
3 2 -1 0.2084
-3 -3 0 0.2219
0 -2 -7 0.1084
4 -1 -1 0.2179
3 -1 3 0.2342
0 -5 2 0.0576
3 -3 2 0.2109
0 -6 -1 0.0492
3 -3 -2 0.1751
2 -5 0 0.1520
-3 -4 -4 0.2364

loop_
_geom_angle_atom_site_label_1
_geom_angle_atom_site_label_2
_geom_angle_atom_site_label_3
_geom_angle
C2 C1 C6 121.6(3)
C2 C1 N1 121.1(4)
C6 C1 N1 117.3(3)
C1 C2 C3 119.3(4)
C1 C2 H2 120.3
C3 C2 H2 120.3
C4 C3 C2 119.7(4)
C4 C3 H3 120.2
C2 C3 H3 120.2
C3 C4 C5 121.3(4)
C3 C4 H4 119.4
C5 C4 H4 119.4
C4 C5 C6 119.5(3)
C4 C5 H5 120.2
C6 C5 H5 120.2
O1 C6 C5 126.1(3)
O1 C6 C1 115.2(3)
C5 C6 C1 118.7(3)
O1 C7 H7A 109.5
O1 C7 H7B 109.5
H7A C7 H7B 109.5
O1 C7 H7C 109.5
H7A C7 H7C 109.5
H7B C7 H7C 109.5
C1 N1 H1A 110(3)
C1 N1 H1B 109(3)
H1A N1 H1B 107(5)
C1 N1 H1C 110(3)
H1A N1 H1C 111(5)
H1B N1 H1C 109(5)
C6 O1 C7 117.2(3)
O2B As1 O3 108.2(6)
O2B As1 O5 118.0(8)
O3 As1 O5 110.12(12)
O3 As1 O2A 124.7(4)
O5 As1 O2A 93.7(7)
O2B As1 O4 106.3(3)
O3 As1 O4 110.58(12)
O5 As1 O4 103.41(12)
O2A As1 O4 111.1(2)
As1 O4 H4A 106(3)
As1 O5 H5A 109(3)

loop_
_geom_bond_atom_site_label_1
_geom_bond_atom_site_label_2
_geom_bond_distance
C1 C2 1.365(6)
C1 C6 1.392(5)
C1 N1 1.456(5)
C2 C3 1.392(7)
C2 H2 0.9300
C3 C4 1.365(6)
C3 H3 0.9300
C4 C5 1.384(5)
C4 H4 0.9300
C5 C6 1.387(5)
C5 H5 0.9300
C6 O1 1.357(4)
C7 O1 1.431(5)
C7 H7A 0.9600
C7 H7B 0.9600
C7 H7C 0.9600
N1 H1A 0.864(10)
N1 H1B 0.869(10)
N1 H1C 0.871(10)
As1 O2B 1.631(6)
As1 O3 1.656(2)
As1 O5 1.703(2)
As1 O2A 1.710(8)
As1 O4 1.714(2)
O4 H4A 0.819(10)
O5 H5A 0.817(10)

loop_
_geom_hbond_atom_site_label_D
_geom_hbond_atom_site_label_H
_geom_hbond_atom_site_label_A
_geom_hbond_site_symmetry_A
_geom_hbond_distance_DH
_geom_hbond_distance_HA
_geom_hbond_distance_DA
_geom_hbond_angle_DHA
_geom_hbond_publ_flag
N1 H1A O2A 2_666 0.87(4) 2.35(4) 3.159(17) 154(4) yes
N1 H1A O5 2_666 0.87(4) 2.12(4) 2.825(4) 137(3) yes
N1 H1B O2A 2_566 0.87(4) 2.07(4) 2.905(16) 162(4) yes
N1 H1C O2A . 0.87(4) 1.78(4) 2.634(6) 167(5) yes
O4 H4A O3 2_576 0.82(4) 1.82(4) 2.634(3) 168(4) yes
O5 H5A O3^iv^ 2_676 0.82(3) 1.78(3) 2.594(4) 173(4) yes

loop_
_geom_torsion_atom_site_label_1
_geom_torsion_atom_site_label_2
_geom_torsion_atom_site_label_3
_geom_torsion_atom_site_label_4
_geom_torsion
C6 C1 C2 C3 -1.4(6)
N1 C1 C2 C3 177.1(4)
C1 C2 C3 C4 0.9(7)
C2 C3 C4 C5 -0.1(7)
C3 C4 C5 C6 -0.3(6)
C4 C5 C6 O1 179.9(3)
C4 C5 C6 C1 -0.1(5)
C2 C1 C6 O1 -179.1(3)
N1 C1 C6 O1 2.4(4)
C2 C1 C6 C5 1.0(5)
N1 C1 C6 C5 -177.5(3)
C5 C6 O1 C7 5.6(5)
C1 C6 O1 C7 -174.3(3)

_cod_database_fobs_code 2021440
